data_7153388
loop_
_publ_author_name
'Sar, Anobick'
'Lindeman, Sergey'
'Donaldson, William A.'

_publ_section_title
;
 De novo synthesis of polyhydroxyl aminocyclohexanes.
;
_journal_issue 17
_journal_name_full 'Organic &amp; biomolecular chemistry'
_journal_page_first 3908
_journal_page_last 3917
_journal_paper_doi 10.1039/c004730a
_journal_volume 8
_journal_year 2010
_chemical_formula_sum 'C14 H11 N O4'
_chemical_formula_weight 257.24
_chemical_name_systematic
;
?
;
_space_group_IT_number 14
_symmetry_cell_setting monoclinic
_symmetry_space_group_name_Hall '-P 2ybc'
_symmetry_space_group_name_H-M 'P 1 21/c 1'
_atom_sites_solution_hydrogens difmap
_atom_sites_solution_primary direct
_atom_sites_solution_secondary difmap
_audit_creation_method SHELXL-97
_cell_angle_alpha 90.00
_cell_angle_beta 106.3860(10)
_cell_angle_gamma 90.00
_cell_formula_units_Z 4
_cell_length_a 11.2217(2)
_cell_length_b 6.91770(10)
_cell_length_c 14.8259(2)
_cell_measurement_reflns_used 6297
_cell_measurement_temperature 100(2)
_cell_measurement_theta_max 67
_cell_measurement_theta_min 4
_cell_volume 1104.16(3)
_computing_cell_refinement 'SAINT v7.23A (Bruker, 2005)'
_computing_data_collection 'APEX2 v2.1-4 (Bruker, 2007)'
_computing_data_reduction 'SADABS-2004/1 (Bruker, 2005)'
_computing_molecular_graphics 'XP v5.1 (Bruker, 1998)'
_computing_publication_material 'XCIF v6.12 (Bruker, 2001)'
_computing_structure_refinement 'SHELXL-97 v.97-2 (Sheldrick, 1993-1997)'
_computing_structure_solution 'XS/SHELXTL v6.12 (Bruker, 2001)'
_diffrn_ambient_temperature 100(2)
_diffrn_measured_fraction_theta_full 0.977
_diffrn_measured_fraction_theta_max 0.977
_diffrn_measurement_device_type 'Bruker APEX2 CCD detector'
_diffrn_measurement_method '\w scans'
_diffrn_radiation_monochromator graphite
_diffrn_radiation_source 'fine-focus sealed tube'
_diffrn_radiation_type CuK\a
_diffrn_radiation_wavelength 1.54178
_diffrn_reflns_av_R_equivalents 0.0183
_diffrn_reflns_av_sigmaI/netI 0.0119
_diffrn_reflns_limit_h_max 12
_diffrn_reflns_limit_h_min -13
_diffrn_reflns_limit_k_max 8
_diffrn_reflns_limit_k_min 0
_diffrn_reflns_limit_l_max 17
_diffrn_reflns_limit_l_min 0
_diffrn_reflns_number 9222
_diffrn_reflns_theta_full 67.93
_diffrn_reflns_theta_max 67.93
_diffrn_reflns_theta_min 4.11
_exptl_absorpt_coefficient_mu 0.962
_exptl_absorpt_correction_T_max 0.9184
_exptl_absorpt_correction_T_min 0.8309
_exptl_absorpt_correction_type multi-scan
_exptl_absorpt_process_details
;
SADABS. Program for empirical absorption correction of
area-detector data. University of Goetingen. Germany.
Sheldrick, G. M. 1996
;
_exptl_crystal_colour colorless
_exptl_crystal_density_diffrn 1.547
_exptl_crystal_density_method 'not measured'
_exptl_crystal_description block
_exptl_crystal_F_000 536
_exptl_crystal_size_max 0.20
_exptl_crystal_size_mid 0.15
_exptl_crystal_size_min 0.09
_refine_diff_density_max 0.256
_refine_diff_density_min -0.197
_refine_diff_density_rms 0.040
_refine_ls_extinction_coef 0.0021(4)
_refine_ls_extinction_expression Fc^*^=kFc[1+0.001xFc^2^\l^3^/sin(2\q)]^-1/4^
_refine_ls_extinction_method SHELXL
_refine_ls_goodness_of_fit_ref 1.009
_refine_ls_hydrogen_treatment refall
_refine_ls_matrix_type full
_refine_ls_number_parameters 217
_refine_ls_number_reflns 1969
_refine_ls_number_restraints 0
_refine_ls_restrained_S_all 1.009
_refine_ls_R_factor_all 0.0338
_refine_ls_R_factor_gt 0.0327
_refine_ls_shift/su_max 0.002
_refine_ls_shift/su_mean 0.000
_refine_ls_structure_factor_coef Fsqd
_refine_ls_weighting_details 'calc w=1/[\s^2^(Fo^2^)+(0.0526P)^2^+0.5682P] where P=(Fo^2^+2Fc^2^)/3'
_refine_ls_weighting_scheme calc
_refine_ls_wR_factor_gt 0.0871
_refine_ls_wR_factor_ref 0.0881
_reflns_number_gt 1884
_reflns_number_total 1969
_reflns_threshold_expression >2sigma(I)
_cod_data_source_file c004730a.txt
_cod_data_source_block donu
_cod_original_sg_symbol_H-M 'P 21/c'
_cod_database_code 7153388

loop_
_symmetry_equiv_pos_as_xyz
'x, y, z'
'-x, y+1/2, -z+1/2'
'-x, -y, -z'
'x, -y-1/2, z-1/2'

loop_
_atom_site_label
_atom_site_type_symbol
_atom_site_fract_x
_atom_site_fract_y
_atom_site_fract_z
_atom_site_U_iso_or_equiv
_atom_site_adp_type
_atom_site_occupancy
_atom_site_symmetry_multiplicity
_atom_site_calc_flag
O1 O 0.94222(9) -0.01412(14) 0.37163(7) 0.0238(3) Uani 1 1 d
O2 O 0.95253(8) 0.09108(14) 0.28561(6) 0.0235(3) Uani 1 1 d
O3 O 0.47597(8) 0.05066(14) 0.23777(6) 0.0204(2) Uani 1 1 d
O4 O 0.71748(8) 0.21093(13) 0.53243(6) 0.0198(2) Uani 1 1 d
N1 N 0.62503(9) 0.13330(15) 0.37514(7) 0.0153(3) Uani 1 1 d
C1 C 0.85742(12) 0.0872(2) 0.41385(9) 0.0185(3) Uani 1 1 d
C2 C 0.89782(11) 0.2937(2) 0.43121(9) 0.0196(3) Uani 1 1 d
C3 C 0.90437(11) 0.3844(2) 0.35381(9) 0.0198(3) Uani 1 1 d
C4 C 0.86912(12) 0.25641(19) 0.26857(9) 0.0190(3) Uani 1 1 d
C5 C 0.73629(12) 0.18238(19) 0.25220(9) 0.0166(3) Uani 1 1 d
C6 C 0.72957(11) 0.06910(18) 0.34071(8) 0.0163(3) Uani 1 1 d
C7 C 0.50354(11) 0.11506(17) 0.31720(9) 0.0161(3) Uani 1 1 d
C8 C 0.62657(11) 0.19326(17) 0.46603(9) 0.0154(3) Uani 1 1 d
C11 C 0.42066(11) 0.18170(17) 0.37303(9) 0.0165(3) Uani 1 1 d
C12 C 0.29239(12) 0.19892(19) 0.34899(10) 0.0198(3) Uani 1 1 d
C13 C 0.24057(12) 0.26634(19) 0.41804(10) 0.0223(3) Uani 1 1 d
C14 C 0.31475(12) 0.31342(19) 0.50770(10) 0.0213(3) Uani 1 1 d
C15 C 0.44385(12) 0.29337(18) 0.53171(9) 0.0183(3) Uani 1 1 d
C16 C 0.49423(11) 0.22751(17) 0.46235(9) 0.0157(3) Uani 1 1 d
H1 H 0.8629(13) 0.015(2) 0.4692(10) 0.013(3) Uiso 1 1 d
H2 H 0.9183(14) 0.348(2) 0.4933(11) 0.020(4) Uiso 1 1 d
H3 H 0.9308(15) 0.516(2) 0.3492(11) 0.025(4) Uiso 1 1 d
H4 H 0.8829(13) 0.312(2) 0.2110(11) 0.015(4) Uiso 1 1 d
H5A H 0.6810(13) 0.290(2) 0.2410(10) 0.013(3) Uiso 1 1 d
H5B H 0.7157(14) 0.099(2) 0.1968(11) 0.018(4) Uiso 1 1 d
H6 H 0.7176(12) -0.068(2) 0.3266(9) 0.010(3) Uiso 1 1 d
H12 H 0.2413(15) 0.167(2) 0.2886(12) 0.025(4) Uiso 1 1 d
H13 H 0.1513(16) 0.279(2) 0.4025(11) 0.023(4) Uiso 1 1 d
H14 H 0.2752(16) 0.363(2) 0.5541(11) 0.026(4) Uiso 1 1 d
H15 H 0.4950(15) 0.329(2) 0.5934(12) 0.021(4) Uiso 1 1 d

loop_
_atom_site_aniso_label
_atom_site_aniso_U_11
_atom_site_aniso_U_22
_atom_site_aniso_U_33
_atom_site_aniso_U_23
_atom_site_aniso_U_13
_atom_site_aniso_U_12
O1 0.0226(5) 0.0279(5) 0.0234(5) 0.0067(4) 0.0105(4) 0.0104(4)
O2 0.0215(5) 0.0317(5) 0.0205(5) 0.0036(4) 0.0111(4) 0.0079(4)
O3 0.0215(5) 0.0240(5) 0.0158(5) -0.0015(4) 0.0054(4) -0.0048(4)
O4 0.0172(5) 0.0257(5) 0.0157(5) -0.0008(4) 0.0031(4) 0.0007(4)
N1 0.0145(5) 0.0170(5) 0.0150(5) 0.0006(4) 0.0052(4) 0.0002(4)
C1 0.0164(6) 0.0239(7) 0.0164(6) 0.0027(5) 0.0067(5) 0.0045(5)
C2 0.0115(6) 0.0282(7) 0.0183(7) -0.0030(5) 0.0029(5) 0.0004(5)
C3 0.0127(6) 0.0239(7) 0.0228(7) -0.0010(5) 0.0051(5) -0.0019(5)
C4 0.0168(6) 0.0232(7) 0.0186(7) 0.0029(5) 0.0075(5) 0.0025(5)
C5 0.0156(6) 0.0189(6) 0.0159(6) -0.0001(5) 0.0051(5) 0.0011(5)
C6 0.0169(6) 0.0163(6) 0.0169(6) -0.0004(5) 0.0068(5) 0.0014(5)
C7 0.0178(6) 0.0142(6) 0.0164(6) 0.0030(5) 0.0048(5) -0.0019(5)
C8 0.0176(6) 0.0135(6) 0.0161(6) 0.0021(5) 0.0063(5) -0.0002(5)
C11 0.0175(6) 0.0132(6) 0.0193(6) 0.0037(5) 0.0061(5) -0.0010(5)
C12 0.0168(6) 0.0194(6) 0.0219(7) 0.0044(5) 0.0035(5) -0.0021(5)
C13 0.0164(7) 0.0206(7) 0.0315(7) 0.0071(6) 0.0096(6) 0.0024(5)
C14 0.0237(7) 0.0164(6) 0.0283(7) 0.0035(5) 0.0147(6) 0.0027(5)
C15 0.0218(7) 0.0153(6) 0.0196(7) 0.0015(5) 0.0087(5) 0.0001(5)
C16 0.0170(6) 0.0123(6) 0.0186(6) 0.0030(5) 0.0064(5) 0.0001(5)

loop_
_atom_type_symbol
_atom_type_description
_atom_type_scat_dispersion_real
_atom_type_scat_dispersion_imag
_atom_type_scat_source
C C 0.0181 0.0091 'International Tables Vol C Tables 4.2.6.8 and 6.1.1.4'
H H 0.0000 0.0000 'International Tables Vol C Tables 4.2.6.8 and 6.1.1.4'
N N 0.0311 0.0180 'International Tables Vol C Tables 4.2.6.8 and 6.1.1.4'
O O 0.0492 0.0322 'International Tables Vol C Tables 4.2.6.8 and 6.1.1.4'

loop_
_geom_angle_atom_site_label_1
_geom_angle_atom_site_label_2
_geom_angle_atom_site_label_3
_geom_angle
C1 O1 O2 110.36(8)
C4 O2 O1 109.19(8)
C7 N1 C8 111.23(10)
C7 N1 C6 119.60(10)
C8 N1 C6 128.71(10)
O1 C1 C2 109.24(10)
O1 C1 C6 104.46(10)
C2 C1 C6 112.03(11)
O1 C1 H1 103.2(9)
C2 C1 H1 114.3(9)
C6 C1 H1 112.7(9)
C3 C2 C1 112.94(12)
C3 C2 H2 125.9(9)
C1 C2 H2 121.2(9)
C2 C3 C4 112.51(12)
C2 C3 H3 126.8(9)
C4 C3 H3 120.6(9)
O2 C4 C3 108.29(10)
O2 C4 C5 108.36(10)
C3 C4 C5 110.15(10)
O2 C4 H4 102.0(8)
C3 C4 H4 115.4(9)
C5 C4 H4 112.1(8)
C4 C5 C6 108.25(10)
C4 C5 H5A 108.9(9)
C6 C5 H5A 111.0(8)
C4 C5 H5B 108.6(9)
C6 C5 H5B 111.0(9)
H5A C5 H5B 109.0(12)
N1 C6 C1 113.96(10)
N1 C6 C5 112.01(10)
C1 C6 C5 107.28(10)
N1 C6 H6 107.0(8)
C1 C6 H6 106.0(8)
C5 C6 H6 110.3(8)
O3 C7 N1 124.52(11)
O3 C7 C11 128.84(12)
N1 C7 C11 106.61(10)
O4 C8 N1 126.20(11)
O4 C8 C16 128.16(12)
N1 C8 C16 105.63(10)
C16 C11 C12 121.43(12)
C16 C11 C7 107.84(11)
C12 C11 C7 130.72(12)
C11 C12 C13 117.27(12)
C11 C12 H12 122.2(10)
C13 C12 H12 120.6(10)
C12 C13 C14 121.24(12)
C12 C13 H13 118.3(9)
C14 C13 H13 120.5(9)
C13 C14 C15 121.13(12)
C13 C14 H14 119.0(10)
C15 C14 H14 119.9(10)
C16 C15 C14 117.07(12)
C16 C15 H15 122.0(9)
C14 C15 H15 120.8(9)
C15 C16 C11 121.86(12)
C15 C16 C8 129.62(12)
C11 C16 C8 108.52(11)

loop_
_geom_bond_atom_site_label_1
_geom_bond_atom_site_label_2
_geom_bond_distance
O1 C1 1.4577(15)
O1 O2 1.5009(13)
O2 C4 1.4542(16)
O3 C7 1.2146(16)
O4 C8 1.2076(16)
N1 C7 1.3970(16)
N1 C8 1.4054(16)
N1 C6 1.4736(16)
C1 C2 1.4988(19)
C1 C6 1.5402(17)
C1 H1 0.948(15)
C2 C3 1.3279(19)
C2 H2 0.960(16)
C3 C4 1.5018(18)
C3 H3 0.969(17)
C4 C5 1.5294(17)
C4 H4 0.987(15)
C5 C6 1.5485(17)
C5 H5A 0.953(15)
C5 H5B 0.976(16)
C6 H6 0.970(15)
C7 C11 1.4822(17)
C8 C16 1.4896(17)
C11 C16 1.3852(18)
C11 C12 1.3870(18)
C12 C13 1.3926(19)
C12 H12 0.943(17)
C13 C14 1.393(2)
C13 H13 0.966(17)
C14 C15 1.3978(19)
C14 H14 0.979(17)
C15 C16 1.3829(18)
C15 H15 0.965(17)

loop_
_geom_torsion_atom_site_label_1
_geom_torsion_atom_site_label_2
_geom_torsion_atom_site_label_3
_geom_torsion_atom_site_label_4
_geom_torsion
C1 O1 O2 C4 -3.00(12)
O2 O1 C1 C2 -53.78(12)
O2 O1 C1 C6 66.23(11)
O1 C1 C2 C3 56.94(14)
C6 C1 C2 C3 -58.31(14)
C1 C2 C3 C4 0.17(15)
O1 O2 C4 C3 58.60(12)
O1 O2 C4 C5 -60.87(12)
C2 C3 C4 O2 -58.98(14)
C2 C3 C4 C5 59.36(14)
O2 C4 C5 C6 59.23(13)
C3 C4 C5 C6 -59.06(13)
C7 N1 C6 C1 -176.75(10)
C8 N1 C6 C1 -5.28(18)
C7 N1 C6 C5 61.22(14)
C8 N1 C6 C5 -127.31(13)
O1 C1 C6 N1 170.25(10)
C2 C1 C6 N1 -71.62(13)
O1 C1 C6 C5 -65.15(12)
C2 C1 C6 C5 52.98(13)
C4 C5 C6 N1 129.68(11)
C4 C5 C6 C1 3.92(13)
C8 N1 C7 O3 -173.80(11)
C6 N1 C7 O3 -0.93(18)
C8 N1 C7 C11 4.25(13)
C6 N1 C7 C11 177.11(10)
C7 N1 C8 O4 175.62(12)
C6 N1 C8 O4 3.6(2)
C7 N1 C8 C16 -3.90(13)
C6 N1 C8 C16 -175.94(11)
O3 C7 C11 C16 175.07(12)
N1 C7 C11 C16 -2.86(13)
O3 C7 C11 C12 -4.1(2)
N1 C7 C11 C12 178.00(12)
C16 C11 C12 C13 0.72(18)
C7 C11 C12 C13 179.76(12)
C11 C12 C13 C14 -0.35(19)
C12 C13 C14 C15 -0.4(2)
C13 C14 C15 C16 0.84(19)
C14 C15 C16 C11 -0.47(18)
C14 C15 C16 C8 179.43(12)
C12 C11 C16 C15 -0.32(19)
C7 C11 C16 C15 -179.55(11)
C12 C11 C16 C8 179.76(11)
C7 C11 C16 C8 0.53(13)
O4 C8 C16 C15 2.6(2)
N1 C8 C16 C15 -177.94(12)
O4 C8 C16 C11 -177.53(12)
N1 C8 C16 C11 1.97(13)
